data_1516867
loop_
_publ_author_name
'Ryoji Mitsuhashi'
'Takayoshi Suzuki'
'Yukinari Sunatsuki'
'Masaaki Kojima'

_publ_section_title
;
 Hydrogen-bonding interactions, geometrical selectivity and spectroscopic
 properties of cobalt(III) complexes with unsymmetrical tridentate
 amine-amidato-phenolato type ligands
;
_journal_name_full
;
Inorganica Chimica Acta
;
_journal_page_first 131
_journal_page_last 137
_journal_volume 399
_journal_year 2013
_chemical_formula_moiety 'K 1+, C22 H28 Co N4 O4 1-, C H4 O'
_chemical_formula_sum 'C23 H32 Co K N4 O5'
_chemical_formula_weight 542.56
_space_group_IT_number 61
_symmetry_cell_setting orthorhombic
_symmetry_space_group_name_Hall '-P 2ac 2ab'
_symmetry_space_group_name_H-M 'P b c a'
_atom_sites_solution_hydrogens geom
_atom_sites_solution_primary direct
_atom_sites_solution_secondary difmap
_cell_angle_alpha 90.00
_cell_angle_beta 90.00
_cell_angle_gamma 90.00
_cell_formula_units_Z 8
_cell_length_a 11.6732(7)
_cell_length_b 15.9989(8)
_cell_length_c 25.6674(12)
_cell_measurement_reflns_used 33297
_cell_measurement_temperature 191(2)
_cell_measurement_theta_max 27.4
_cell_measurement_theta_min 3.0
_cell_volume 4793.6(4)
_computing_cell_refinement PROCESS-AUTO
_computing_data_collection PROCESS-AUTO
_computing_data_reduction 'CrystalStructure 3.8'
_computing_molecular_graphics 'ortep-3 for win'
_computing_publication_material SHELXL97
_computing_structure_refinement SHELXL97
_computing_structure_solution SIR2004
_diffrn_ambient_temperature 191(2)
_diffrn_detector_area_resol_mean 10.00
_diffrn_measured_fraction_theta_full 0.998
_diffrn_measured_fraction_theta_max 0.998
_diffrn_measurement_device_type 'Rigaku RAXIS-RAPID'
_diffrn_measurement_method \w
_diffrn_radiation_monochromator graphite
_diffrn_radiation_source 'fine-focus sealed tube'
_diffrn_radiation_type MoK\a
_diffrn_radiation_wavelength 0.71075
_diffrn_reflns_av_R_equivalents 0.0273
_diffrn_reflns_av_sigmaI/netI 0.0136
_diffrn_reflns_limit_h_max 15
_diffrn_reflns_limit_h_min -15
_diffrn_reflns_limit_k_max 20
_diffrn_reflns_limit_k_min -20
_diffrn_reflns_limit_l_max 33
_diffrn_reflns_limit_l_min -33
_diffrn_reflns_number 49488
_diffrn_reflns_theta_full 27.43
_diffrn_reflns_theta_max 27.43
_diffrn_reflns_theta_min 3.00
_exptl_absorpt_coefficient_mu 0.932
_exptl_absorpt_correction_T_max 0.9126
_exptl_absorpt_correction_T_min 0.7362
_exptl_absorpt_correction_type multi-scan
_exptl_absorpt_process_details
;
Higashi, T. (1995). Program for Absorption Correction.    Rigaku Corporation,
 Tokyo, Japan. 
;
_exptl_crystal_colour black
_exptl_crystal_density_diffrn 1.504
_exptl_crystal_density_method 'not measured'
_exptl_crystal_description block
_exptl_crystal_F_000 2272
_exptl_crystal_size_max 0.35
_exptl_crystal_size_mid 0.20
_exptl_crystal_size_min 0.10
_refine_diff_density_max 0.449
_refine_diff_density_min -0.318
_refine_diff_density_rms 0.062
_refine_ls_extinction_method none
_refine_ls_goodness_of_fit_ref 1.053
_refine_ls_hydrogen_treatment constr
_refine_ls_matrix_type full
_refine_ls_number_parameters 308
_refine_ls_number_reflns 5452
_refine_ls_number_restraints 0
_refine_ls_restrained_S_all 1.053
_refine_ls_R_factor_all 0.0324
_refine_ls_R_factor_gt 0.0285
_refine_ls_shift/su_max 0.001
_refine_ls_shift/su_mean 0.000
_refine_ls_structure_factor_coef Fsqd
_refine_ls_weighting_details 'calc w=1/[\s^2^(Fo^2^)+(0.0374P)^2^+3.2814P] where P=(Fo^2^+2Fc^2^)/3'
_refine_ls_weighting_scheme calc
_refine_ls_wR_factor_gt 0.0731
_refine_ls_wR_factor_ref 0.0752
_reflns_number_gt 4930
_reflns_number_total 5452
_reflns_threshold_expression >2sigma(I)
_cod_data_source_file ICA-2013-399-131-137-1.cif
_cod_data_source_block K[1]_CH3OH
_cod_database_code 1516867

loop_
_symmetry_equiv_pos_as_xyz
'x, y, z'
'-x+1/2, y+1/2, z'
'x, -y+1/2, z+1/2'
'-x+1/2, -y, z+1/2'
'-x, -y, -z'
'x-1/2, -y-1/2, -z'
'-x, y-1/2, -z-1/2'
'x-1/2, y, -z-1/2'

loop_
_atom_site_label
_atom_site_type_symbol
_atom_site_fract_x
_atom_site_fract_y
_atom_site_fract_z
_atom_site_U_iso_or_equiv
_atom_site_adp_type
_atom_site_occupancy
_atom_site_symmetry_multiplicity
_atom_site_calc_flag
_atom_site_refinement_flags
Co1 Co 0.211966(16) 0.241820(12) 0.136546(7) 0.01453(6) Uani 1 1 d .
K1 K 0.31904(3) 0.17212(2) 0.016138(14) 0.02568(9) Uani 1 1 d .
O1 O 0.32189(9) 0.30122(7) 0.09556(4) 0.0188(2) Uani 1 1 d .
O2 O 0.02119(10) 0.27661(8) 0.00328(5) 0.0271(3) Uani 1 1 d .
O3 O 0.27716(9) 0.13780(7) 0.11681(4) 0.0191(2) Uani 1 1 d .
O4 O 0.47963(10) 0.24444(8) 0.23950(5) 0.0279(3) Uani 1 1 d .
O5 O 0.15417(13) 0.17558(10) -0.06113(5) 0.0442(4) Uani 1 1 d .
H5A H 0.1077 0.2063 -0.0504 0.054 Uiso 1 1 d .
N1 N 0.11346(11) 0.23254(8) 0.07698(5) 0.0176(3) Uani 1 1 d .
N2 N 0.09115(11) 0.17571(8) 0.17173(5) 0.0185(3) Uani 1 1 d .
H2A H 0.1217 0.1258 0.1828 0.022 Uiso 1 1 calc R
H2B H 0.0660 0.2044 0.2006 0.022 Uiso 1 1 calc R
N3 N 0.30643(11) 0.24841(8) 0.19775(5) 0.0179(3) Uani 1 1 d .
N4 N 0.14540(11) 0.34699(8) 0.16211(5) 0.0196(3) Uani 1 1 d .
H4A H 0.1421 0.3848 0.1351 0.024 Uiso 1 1 calc R
H4B H 0.0717 0.3372 0.1733 0.024 Uiso 1 1 calc R
C1 C 0.29051(13) 0.35570(9) 0.05934(6) 0.0178(3) Uani 1 1 d .
C2 C 0.36883(14) 0.42030(10) 0.04624(6) 0.0217(3) Uani 1 1 d .
H2 H 0.4388 0.4246 0.0650 0.026 Uiso 1 1 calc R
C3 C 0.34595(14) 0.47709(10) 0.00694(6) 0.0240(3) Uani 1 1 d .
H3 H 0.4001 0.5196 -0.0009 0.029 Uiso 1 1 calc R
C4 C 0.24435(15) 0.47243(10) -0.02126(6) 0.0250(3) Uani 1 1 d .
H4 H 0.2290 0.5113 -0.0484 0.030 Uiso 1 1 calc R
C5 C 0.16615(14) 0.41048(10) -0.00933(6) 0.0237(3) Uani 1 1 d .
H5 H 0.0971 0.4070 -0.0288 0.028 Uiso 1 1 calc R
C6 C 0.18594(13) 0.35250(9) 0.03081(6) 0.0188(3) Uani 1 1 d .
C7 C 0.09968(13) 0.28431(10) 0.03733(6) 0.0186(3) Uani 1 1 d .
C8 C 0.03976(13) 0.15884(9) 0.08126(6) 0.0199(3) Uani 1 1 d .
H8A H 0.0848 0.1073 0.0751 0.024 Uiso 1 1 calc R
H8B H -0.0226 0.1615 0.0552 0.024 Uiso 1 1 calc R
C9 C -0.00970(13) 0.15843(10) 0.13613(6) 0.0214(3) Uani 1 1 d .
C10 C -0.09938(15) 0.22706(12) 0.14105(7) 0.0310(4) Uani 1 1 d .
H10A H -0.1311 0.2268 0.1764 0.037 Uiso 1 1 calc R
H10B H -0.1610 0.2172 0.1158 0.037 Uiso 1 1 calc R
H10C H -0.0638 0.2814 0.1341 0.037 Uiso 1 1 calc R
C11 C -0.06256(16) 0.07406(12) 0.14959(8) 0.0340(4) Uani 1 1 d .
H11A H -0.0934 0.0759 0.1851 0.041 Uiso 1 1 calc R
H11B H -0.0038 0.0305 0.1473 0.041 Uiso 1 1 calc R
H11C H -0.1245 0.0616 0.1250 0.041 Uiso 1 1 calc R
C12 C 0.38003(13) 0.11175(9) 0.13113(6) 0.0178(3) Uani 1 1 d .
C13 C 0.42170(14) 0.03948(10) 0.10526(6) 0.0223(3) Uani 1 1 d .
H13 H 0.3756 0.0137 0.0793 0.027 Uiso 1 1 calc R
C14 C 0.52782(14) 0.00571(10) 0.11684(7) 0.0258(3) Uani 1 1 d .
H14 H 0.5532 -0.0431 0.0992 0.031 Uiso 1 1 calc R
C15 C 0.59755(15) 0.04302(11) 0.15422(7) 0.0293(4) Uani 1 1 d .
H15 H 0.6709 0.0205 0.1620 0.035 Uiso 1 1 calc R
C16 C 0.55803(14) 0.11366(11) 0.17983(7) 0.0255(3) Uani 1 1 d .
H16 H 0.6059 0.1393 0.2051 0.031 Uiso 1 1 calc R
C17 C 0.45007(13) 0.14868(9) 0.16984(6) 0.0194(3) Uani 1 1 d .
C18 C 0.41188(13) 0.21933(10) 0.20435(6) 0.0195(3) Uani 1 1 d .
C19 C 0.26259(14) 0.30926(9) 0.23559(6) 0.0207(3) Uani 1 1 d .
H19A H 0.3252 0.3276 0.2590 0.025 Uiso 1 1 calc R
H19B H 0.2020 0.2832 0.2571 0.025 Uiso 1 1 calc R
C20 C 0.21394(13) 0.38431(10) 0.20635(6) 0.0200(3) Uani 1 1 d .
C21 C 0.31076(14) 0.43787(10) 0.18428(7) 0.0251(3) Uani 1 1 d .
H21A H 0.2782 0.4857 0.1656 0.030 Uiso 1 1 calc R
H21B H 0.3570 0.4043 0.1602 0.030 Uiso 1 1 calc R
H21C H 0.3592 0.4580 0.2128 0.030 Uiso 1 1 calc R
C22 C 0.13537(16) 0.43576(11) 0.24147(7) 0.0288(4) Uani 1 1 d .
H22A H 0.1052 0.4835 0.2219 0.035 Uiso 1 1 calc R
H22B H 0.1788 0.4560 0.2716 0.035 Uiso 1 1 calc R
H22C H 0.0717 0.4008 0.2534 0.035 Uiso 1 1 calc R
C23 C 0.1339(2) 0.16816(15) -0.11531(8) 0.0435(5) Uani 1 1 d .
H23A H 0.0521 0.1758 -0.1223 0.052 Uiso 1 1 calc R
H23B H 0.1578 0.1126 -0.1271 0.052 Uiso 1 1 calc R
H23C H 0.1779 0.2109 -0.1339 0.052 Uiso 1 1 calc R

loop_
_atom_site_aniso_label
_atom_site_aniso_U_11
_atom_site_aniso_U_22
_atom_site_aniso_U_33
_atom_site_aniso_U_23
_atom_site_aniso_U_13
_atom_site_aniso_U_12
Co1 0.01427(11) 0.01488(10) 0.01444(11) 0.00046(7) -0.00126(7) 0.00124(7)
K1 0.02259(18) 0.03123(19) 0.02323(17) -0.00043(14) 0.00385(13) 0.00020(14)
O1 0.0160(5) 0.0214(5) 0.0191(5) 0.0036(4) -0.0021(4) -0.0007(4)
O2 0.0228(6) 0.0331(6) 0.0253(6) 0.0061(5) -0.0094(5) -0.0046(5)
O3 0.0175(5) 0.0178(5) 0.0219(5) -0.0018(4) -0.0014(4) 0.0021(4)
O4 0.0232(6) 0.0356(6) 0.0250(6) -0.0048(5) -0.0090(5) 0.0052(5)
O5 0.0458(9) 0.0533(9) 0.0334(7) -0.0079(6) -0.0087(6) 0.0134(7)
N1 0.0164(6) 0.0188(6) 0.0175(6) 0.0002(5) -0.0018(5) -0.0019(5)
N2 0.0175(6) 0.0186(6) 0.0193(6) 0.0022(5) 0.0005(5) 0.0020(5)
N3 0.0190(6) 0.0188(6) 0.0158(6) -0.0003(5) -0.0025(5) 0.0035(5)
N4 0.0193(6) 0.0191(6) 0.0204(6) -0.0006(5) -0.0038(5) 0.0033(5)
C1 0.0187(7) 0.0188(7) 0.0158(6) -0.0010(5) 0.0006(5) 0.0015(6)
C2 0.0199(7) 0.0234(7) 0.0218(7) 0.0007(6) -0.0008(6) -0.0027(6)
C3 0.0260(8) 0.0214(7) 0.0246(8) 0.0013(6) 0.0038(6) -0.0034(6)
C4 0.0300(9) 0.0239(8) 0.0211(7) 0.0066(6) -0.0009(7) -0.0003(7)
C5 0.0236(8) 0.0265(8) 0.0209(7) 0.0031(6) -0.0046(6) 0.0004(6)
C6 0.0195(7) 0.0198(7) 0.0172(7) 0.0006(6) -0.0006(6) 0.0002(6)
C7 0.0165(7) 0.0212(7) 0.0181(7) -0.0011(6) -0.0016(5) 0.0016(6)
C8 0.0188(7) 0.0198(7) 0.0212(7) -0.0004(6) -0.0019(6) -0.0036(6)
C9 0.0161(7) 0.0243(8) 0.0238(7) 0.0017(6) -0.0007(6) -0.0011(6)
C10 0.0205(8) 0.0425(10) 0.0299(9) -0.0043(8) -0.0017(7) 0.0083(7)
C11 0.0290(9) 0.0367(10) 0.0364(9) 0.0090(8) -0.0003(8) -0.0128(8)
C12 0.0178(7) 0.0165(7) 0.0190(7) 0.0049(5) 0.0040(5) 0.0006(5)
C13 0.0240(8) 0.0181(7) 0.0246(7) 0.0020(6) 0.0054(6) 0.0001(6)
C14 0.0252(8) 0.0213(7) 0.0310(8) 0.0040(7) 0.0113(6) 0.0061(6)
C15 0.0194(8) 0.0320(9) 0.0365(9) 0.0065(7) 0.0045(7) 0.0093(7)
C16 0.0187(8) 0.0313(8) 0.0264(8) 0.0032(7) -0.0005(6) 0.0036(6)
C17 0.0189(7) 0.0201(7) 0.0193(7) 0.0044(6) 0.0015(6) 0.0017(6)
C18 0.0210(7) 0.0212(7) 0.0163(6) 0.0035(6) -0.0013(6) 0.0011(6)
C19 0.0235(8) 0.0220(7) 0.0167(7) -0.0013(6) -0.0019(6) 0.0052(6)
C20 0.0220(8) 0.0198(7) 0.0182(7) -0.0027(6) -0.0037(6) 0.0036(6)
C21 0.0268(8) 0.0222(7) 0.0261(8) -0.0010(6) -0.0051(6) -0.0017(6)
C22 0.0323(9) 0.0278(8) 0.0262(8) -0.0073(7) -0.0020(7) 0.0107(7)
C23 0.0423(12) 0.0551(13) 0.0331(10) 0.0006(9) -0.0009(8) -0.0143(10)

loop_
_atom_type_symbol
_atom_type_description
_atom_type_scat_dispersion_real
_atom_type_scat_dispersion_imag
_atom_type_scat_source
C C 0.0033 0.0016 'International Tables Vol C Tables 4.2.6.8 and 6.1.1.4'
N N 0.0061 0.0033 'International Tables Vol C Tables 4.2.6.8 and 6.1.1.4'
O O 0.0106 0.0060 'International Tables Vol C Tables 4.2.6.8 and 6.1.1.4'
H H 0.0000 0.0000 'International Tables Vol C Tables 4.2.6.8 and 6.1.1.4'
K K 0.2009 0.2494 'International Tables Vol C Tables 4.2.6.8 and 6.1.1.4'
Co Co 0.3494 0.9721 'International Tables Vol C Tables 4.2.6.8 and 6.1.1.4'

loop_
_geom_angle_atom_site_label_1
_geom_angle_atom_site_label_2
_geom_angle_atom_site_label_3
_geom_angle
_geom_angle_site_symmetry_1
_geom_angle_site_symmetry_3
O3 Co1 O1 91.14(5) . .
O3 Co1 N1 87.69(5) . .
O1 Co1 N1 90.13(5) . .
O3 Co1 N3 92.08(5) . .
O1 Co1 N3 92.15(5) . .
N1 Co1 N3 177.72(6) . .
O3 Co1 N4 175.98(5) . .
O1 Co1 N4 91.35(5) . .
N1 Co1 N4 95.46(5) . .
N3 Co1 N4 84.67(5) . .
O3 Co1 N2 86.50(5) . .
O1 Co1 N2 173.74(5) . .
N1 Co1 N2 83.98(5) . .
N3 Co1 N2 93.73(5) . .
N4 Co1 N2 91.35(5) . .
O3 Co1 K1 49.07(3) . .
O1 Co1 K1 55.62(3) . .
N1 Co1 K1 59.21(4) . .
N3 Co1 K1 122.14(4) . .
N4 Co1 K1 134.86(4) . .
N2 Co1 K1 118.99(4) . .
O2 K1 O3 114.99(4) 6_665 .
O2 K1 O5 119.88(4) 6_665 .
O3 K1 O5 124.58(4) . .
O2 K1 O1 84.12(4) 6_665 .
O3 K1 O1 58.13(3) . .
O5 K1 O1 119.85(4) . .
O2 K1 N1 137.19(4) 6_665 .
O3 K1 N1 54.82(3) . .
O5 K1 N1 79.14(4) . .
O1 K1 N1 54.44(3) . .
O2 K1 C1 82.35(4) 6_665 .
O3 K1 C1 80.39(4) . .
O5 K1 C1 99.20(4) . .
O1 K1 C1 24.82(3) . .
N1 K1 C1 55.74(4) . .
O2 K1 C7 126.78(4) 6_665 .
O3 K1 C7 78.69(4) . .
O5 K1 C7 63.25(4) . .
O1 K1 C7 59.10(3) . .
N1 K1 C7 24.48(4) . .
C1 K1 C7 47.82(4) . .
O2 K1 C12 94.12(4) 6_665 .
O3 K1 C12 24.17(3) . .
O5 K1 C12 145.73(5) . .
O1 K1 C12 64.05(3) . .
N1 K1 C12 78.21(4) . .
C1 K1 C12 88.87(4) . .
C7 K1 C12 101.12(4) . .
O2 K1 C6 100.19(4) 6_665 .
O3 K1 C6 89.04(4) . .
O5 K1 C6 74.72(4) . .
O1 K1 C6 45.79(3) . .
N1 K1 C6 44.54(4) . .
C1 K1 C6 25.37(4) . .
C7 K1 C6 26.60(4) . .
C12 K1 C6 105.35(4) . .
O2 K1 C13 90.36(4) 6_665 .
O3 K1 C13 43.72(3) . .
O5 K1 C13 138.89(5) . .
O1 K1 C13 88.11(4) . .
N1 K1 C13 97.71(4) . .
C1 K1 C13 112.84(4) . .
C7 K1 C13 122.07(4) . .
C12 K1 C13 24.97(4) . .
C6 K1 C13 130.25(4) . .
O2 K1 C4 116.53(4) 6_665 2_545
O3 K1 C4 92.28(4) . 2_545
O5 K1 C4 70.51(4) . 2_545
O1 K1 C4 149.91(4) . 2_545
N1 K1 C4 105.80(4) . 2_545
C1 K1 C4 161.03(4) . 2_545
C7 K1 C4 113.72(4) . 2_545
C12 K1 C4 91.45(4) . 2_545
C6 K1 C4 138.41(4) . 2_545
C13 K1 C4 71.11(4) . 2_545
O2 K1 Co1 113.53(3) 6_665 .
O3 K1 Co1 32.28(2) . .
O5 K1 Co1 112.14(3) . .
O1 K1 Co1 32.94(2) . .
N1 K1 Co1 33.05(2) . .
C1 K1 Co1 50.10(3) . .
C7 K1 Co1 51.91(3) . .
C12 K1 Co1 50.30(3) . .
C6 K1 Co1 56.96(3) . .
C13 K1 Co1 74.17(3) . .
C4 K1 Co1 117.82(3) 2_545 .
O2 K1 H5A 125.6 6_665 .
O3 K1 H5A 115.3 . .
O5 K1 H5A 14.4 . .
O1 K1 H5A 106.0 . .
N1 K1 H5A 65.8 . .
C1 K1 H5A 86.8 . .
C7 K1 H5A 48.8 . .
C12 K1 H5A 138.9 . .
C6 K1 H5A 61.7 . .
C13 K1 H5A 141.9 . .
C4 K1 H5A 80.5 2_545 .
Co1 K1 H5A 98.5 . .
C1 O1 Co1 121.80(9) . .
C1 O1 K1 88.41(8) . .
Co1 O1 K1 91.44(4) . .
C7 O2 K1 140.38(11) . 6_565
C12 O3 Co1 124.45(9) . .
C12 O3 K1 99.58(8) . .
Co1 O3 K1 98.65(4) . .
C23 O5 K1 145.02(14) . .
C23 O5 H5A 106.5 . .
K1 O5 H5A 104.0 . .
C7 N1 C8 119.40(13) . .
C7 N1 Co1 129.63(10) . .
C8 N1 Co1 110.78(9) . .
C7 N1 K1 84.21(9) . .
C8 N1 K1 104.35(9) . .
Co1 N1 K1 87.74(4) . .
C9 N2 Co1 112.06(9) . .
C9 N2 H2A 109.2 . .
Co1 N2 H2A 109.2 . .
C9 N2 H2B 109.2 . .
Co1 N2 H2B 109.2 . .
H2A N2 H2B 107.9 . .
C18 N3 C19 118.16(13) . .
C18 N3 Co1 128.11(11) . .
C19 N3 Co1 112.16(9) . .
C20 N4 Co1 112.29(9) . .
C20 N4 H4A 109.1 . .
Co1 N4 H4A 109.1 . .
C20 N4 H4B 109.1 . .
Co1 N4 H4B 109.1 . .
H4A N4 H4B 107.9 . .
O1 C1 C2 117.80(13) . .
O1 C1 C6 125.00(14) . .
C2 C1 C6 117.14(14) . .
O1 C1 K1 66.77(8) . .
C2 C1 K1 121.73(10) . .
C6 C1 K1 82.90(9) . .
C3 C2 C1 121.75(15) . .
C3 C2 H2 119.1 . .
C1 C2 H2 119.1 . .
C2 C3 C4 120.57(15) . .
C2 C3 H3 119.7 . .
C4 C3 H3 119.7 . .
C5 C4 C3 119.09(15) . .
C5 C4 K1 117.73(11) . 2
C3 C4 K1 89.33(10) . 2
C5 C4 H4 120.5 . .
C3 C4 H4 120.5 . .
K1 C4 H4 63.4 2 .
C4 C5 C6 121.82(15) . .
C4 C5 H5 119.1 . .
C6 C5 H5 119.1 . .
C5 C6 C1 119.60(14) . .
C5 C6 C7 116.96(14) . .
C1 C6 C7 123.11(13) . .
C5 C6 K1 124.83(11) . .
C1 C6 K1 71.74(8) . .
C7 C6 K1 72.03(8) . .
O2 C7 N1 123.77(14) . .
O2 C7 C6 118.62(13) . .
N1 C7 C6 117.50(13) . .
O2 C7 K1 114.11(10) . .
N1 C7 K1 71.31(8) . .
C6 C7 K1 81.37(8) . .
N1 C8 C9 107.21(12) . .
N1 C8 H8A 110.3 . .
C9 C8 H8A 110.3 . .
N1 C8 H8B 110.3 . .
C9 C8 H8B 110.3 . .
H8A C8 H8B 108.5 . .
N2 C9 C8 105.21(12) . .
N2 C9 C10 110.65(13) . .
C8 C9 C10 109.54(13) . .
N2 C9 C11 109.84(13) . .
C8 C9 C11 111.54(14) . .
C10 C9 C11 109.97(14) . .
C9 C10 H10A 109.5 . .
C9 C10 H10B 109.5 . .
H10A C10 H10B 109.5 . .
C9 C10 H10C 109.5 . .
H10A C10 H10C 109.5 . .
H10B C10 H10C 109.5 . .
C9 C11 H11A 109.5 . .
C9 C11 H11B 109.5 . .
H11A C11 H11B 109.5 . .
C9 C11 H11C 109.5 . .
H11A C11 H11C 109.5 . .
H11B C11 H11C 109.5 . .
O3 C12 C17 125.98(13) . .
O3 C12 C13 115.95(14) . .
C17 C12 C13 118.06(14) . .
O3 C12 K1 56.24(7) . .
C17 C12 K1 130.74(10) . .
C13 C12 K1 83.69(9) . .
C14 C13 C12 121.62(16) . .
C14 C13 K1 135.72(11) . .
C12 C13 K1 71.35(8) . .
C14 C13 H13 119.2 . .
C12 C13 H13 119.2 . .
K1 C13 H13 66.0 . .
C13 C14 C15 120.27(15) . .
C13 C14 H14 119.9 . .
C15 C14 H14 119.9 . .
C16 C15 C14 118.78(15) . .
C16 C15 H15 120.6 . .
C14 C15 H15 120.6 . .
C15 C16 C17 122.55(16) . .
C15 C16 H16 118.7 . .
C17 C16 H16 118.7 . .
C16 C17 C12 118.70(14) . .
C16 C17 C18 117.33(14) . .
C12 C17 C18 123.77(13) . .
O4 C18 N3 124.02(14) . .
O4 C18 C17 118.25(14) . .
N3 C18 C17 117.62(13) . .
N3 C19 C20 109.06(12) . .
N3 C19 H19A 109.9 . .
C20 C19 H19A 109.9 . .
N3 C19 H19B 109.9 . .
C20 C19 H19B 109.9 . .
H19A C19 H19B 108.3 . .
N4 C20 C19 104.81(12) . .
N4 C20 C22 109.78(12) . .
C19 C20 C22 110.95(13) . .
N4 C20 C21 109.55(12) . .
C19 C20 C21 110.40(13) . .
C22 C20 C21 111.16(13) . .
C20 C21 H21A 109.5 . .
C20 C21 H21B 109.5 . .
H21A C21 H21B 109.5 . .
C20 C21 H21C 109.5 . .
H21A C21 H21C 109.5 . .
H21B C21 H21C 109.5 . .
C20 C22 H22A 109.5 . .
C20 C22 H22B 109.5 . .
H22A C22 H22B 109.5 . .
C20 C22 H22C 109.5 . .
H22A C22 H22C 109.5 . .
H22B C22 H22C 109.5 . .
O5 C23 H23A 109.5 . .
O5 C23 H23B 109.5 . .
H23A C23 H23B 109.5 . .
O5 C23 H23C 109.5 . .
H23A C23 H23C 109.5 . .
H23B C23 H23C 109.5 . .

loop_
_geom_bond_atom_site_label_1
_geom_bond_atom_site_label_2
_geom_bond_distance
_geom_bond_site_symmetry_2
Co1 O3 1.8988(11) .
Co1 O1 1.9122(11) .
Co1 N1 1.9187(12) .
Co1 N3 1.9223(13) .
Co1 N4 1.9661(13) .
Co1 N2 1.9807(13) .
Co1 K1 3.5153(4) .
K1 O2 2.5474(12) 6_665
K1 O3 2.6865(11) .
K1 O5 2.7641(15) .
K1 O1 2.9022(11) .
K1 N1 3.0220(13) .
K1 C1 3.1571(15) .
K1 C7 3.1740(15) .
K1 C12 3.1862(15) .
K1 C6 3.2990(16) .
K1 C13 3.3424(16) .
K1 C4 3.4170(17) 2_545
K1 H5A 3.0492 .
O1 C1 1.3260(18) .
O2 C7 1.2724(18) .
O2 K1 2.5475(12) 6_565
O3 C12 1.3232(18) .
O4 C18 1.2654(19) .
O5 C23 1.415(2) .
O5 H5A 0.7823 .
N1 C7 1.322(2) .
N1 C8 1.4637(19) .
N2 C9 1.5156(19) .
N2 H2A 0.9200 .
N2 H2B 0.9200 .
N3 C18 1.327(2) .
N3 C19 1.4672(19) .
N4 C20 1.5121(19) .
N4 H4A 0.9200 .
N4 H4B 0.9200 .
C1 C2 1.420(2) .
C1 C6 1.424(2) .
C2 C3 1.384(2) .
C2 H2 0.9500 .
C3 C4 1.391(2) .
C3 H3 0.9500 .
C4 C5 1.382(2) .
C4 K1 3.4171(17) 2
C4 H4 0.9500 .
C5 C6 1.406(2) .
C5 H5 0.9500 .
C6 C7 1.494(2) .
C8 C9 1.522(2) .
C8 H8A 0.9900 .
C8 H8B 0.9900 .
C9 C10 1.522(2) .
C9 C11 1.524(2) .
C10 H10A 0.9800 .
C10 H10B 0.9800 .
C10 H10C 0.9800 .
C11 H11A 0.9800 .
C11 H11B 0.9800 .
C11 H11C 0.9800 .
C12 C17 1.416(2) .
C12 C13 1.419(2) .
C13 C14 1.384(2) .
C13 H13 0.9500 .
C14 C15 1.393(3) .
C14 H14 0.9500 .
C15 C16 1.386(2) .
C15 H15 0.9500 .
C16 C17 1.403(2) .
C16 H16 0.9500 .
C17 C18 1.503(2) .
C19 C20 1.526(2) .
C19 H19A 0.9900 .
C19 H19B 0.9900 .
C20 C22 1.527(2) .
C20 C21 1.527(2) .
C21 H21A 0.9800 .
C21 H21B 0.9800 .
C21 H21C 0.9800 .
C22 H22A 0.9800 .
C22 H22B 0.9800 .
C22 H22C 0.9800 .
C23 H23A 0.9800 .
C23 H23B 0.9800 .
C23 H23C 0.9800 .

loop_
_geom_hbond_atom_site_label_D
_geom_hbond_atom_site_label_H
_geom_hbond_atom_site_label_A
_geom_hbond_distance_DH
_geom_hbond_distance_HA
_geom_hbond_distance_DA
_geom_hbond_angle_DHA
_geom_hbond_site_symmetry_A
O5 H5A O2 0.782 2.045 2.785(2) 157.80 1_555
N2 H2B O4 0.920 1.947 2.845(2) 164.99 8_556

loop_
_geom_torsion_atom_site_label_1
_geom_torsion_atom_site_label_2
_geom_torsion_atom_site_label_3
_geom_torsion_atom_site_label_4
_geom_torsion
_geom_torsion_site_symmetry_1
_geom_torsion_site_symmetry_4
O3 Co1 K1 O2 -100.00(5) . 6_665
O1 Co1 K1 O2 28.68(5) . 6_665
N1 Co1 K1 O2 142.95(5) . 6_665
N3 Co1 K1 O2 -39.22(6) . 6_665
N4 Co1 K1 O2 78.84(6) . 6_665
N2 Co1 K1 O2 -155.06(5) . 6_665
O1 Co1 K1 O3 128.68(6) . .
N1 Co1 K1 O3 -117.05(6) . .
N3 Co1 K1 O3 60.78(6) . .
N4 Co1 K1 O3 178.84(7) . .
N2 Co1 K1 O3 -55.06(6) . .
O3 Co1 K1 O5 120.21(6) . .
O1 Co1 K1 O5 -111.11(5) . .
N1 Co1 K1 O5 3.15(6) . .
N3 Co1 K1 O5 -179.01(6) . .
N4 Co1 K1 O5 -60.95(7) . .
N2 Co1 K1 O5 65.14(6) . .
O3 Co1 K1 O1 -128.68(6) . .
N1 Co1 K1 O1 114.26(6) . .
N3 Co1 K1 O1 -67.90(6) . .
N4 Co1 K1 O1 50.16(7) . .
N2 Co1 K1 O1 176.25(6) . .
O3 Co1 K1 N1 117.05(6) . .
O1 Co1 K1 N1 -114.26(6) . .
N3 Co1 K1 N1 177.84(6) . .
N4 Co1 K1 N1 -64.11(7) . .
N2 Co1 K1 N1 61.99(6) . .
O3 Co1 K1 C1 -156.41(6) . .
O1 Co1 K1 C1 -27.72(5) . .
N1 Co1 K1 C1 86.54(6) . .
N3 Co1 K1 C1 -95.62(6) . .
N4 Co1 K1 C1 22.43(7) . .
N2 Co1 K1 C1 148.53(6) . .
O3 Co1 K1 C7 140.76(6) . .
O1 Co1 K1 C7 -90.56(5) . .
N1 Co1 K1 C7 23.71(6) . .
N3 Co1 K1 C7 -158.46(6) . .
N4 Co1 K1 C7 -40.40(7) . .
N2 Co1 K1 C7 85.70(5) . .
O3 Co1 K1 C12 -25.05(5) . .
O1 Co1 K1 C12 103.63(5) . .
N1 Co1 K1 C12 -142.10(6) . .
N3 Co1 K1 C12 35.73(6) . .
N4 Co1 K1 C12 153.79(7) . .
N2 Co1 K1 C12 -80.11(5) . .
O3 Co1 K1 C6 173.04(5) . .
O1 Co1 K1 C6 -58.28(5) . .
N1 Co1 K1 C6 55.99(5) . .
N3 Co1 K1 C6 -126.18(6) . .
N4 Co1 K1 C6 -8.12(6) . .
N2 Co1 K1 C6 117.98(5) . .
O3 Co1 K1 C13 -16.69(5) . .
O1 Co1 K1 C13 112.00(5) . .
N1 Co1 K1 C13 -133.74(5) . .
N3 Co1 K1 C13 44.10(5) . .
N4 Co1 K1 C13 162.15(6) . .
N2 Co1 K1 C13 -71.75(5) . .
O3 Co1 K1 C4 41.31(5) . 2_545
O1 Co1 K1 C4 169.99(5) . 2_545
N1 Co1 K1 C4 -75.74(5) . 2_545
N3 Co1 K1 C4 102.09(6) . 2_545
N4 Co1 K1 C4 -139.85(6) . 2_545
N2 Co1 K1 C4 -13.76(5) . 2_545
O3 Co1 O1 C1 125.17(11) . .
N1 Co1 O1 C1 37.47(11) . .
N3 Co1 O1 C1 -142.71(11) . .
N4 Co1 O1 C1 -58.00(11) . .
N2 Co1 O1 C1 57.4(5) . .
K1 Co1 O1 C1 89.02(11) . .
O3 Co1 O1 K1 36.15(4) . .
N1 Co1 O1 K1 -51.55(4) . .
N3 Co1 O1 K1 128.27(4) . .
N4 Co1 O1 K1 -147.02(4) . .
N2 Co1 O1 K1 -31.6(5) . .
O2 K1 O1 C1 84.47(8) 6_665 .
O3 K1 O1 C1 -151.18(9) . .
O5 K1 O1 C1 -36.74(9) . .
N1 K1 O1 C1 -84.11(8) . .
C7 K1 O1 C1 -55.26(8) . .
C12 K1 O1 C1 -178.03(9) . .
C6 K1 O1 C1 -25.90(8) . .
C13 K1 O1 C1 175.03(8) . .
C4 K1 O1 C1 -139.64(9) 2_545 .
Co1 K1 O1 C1 -121.78(9) . .
O2 K1 O1 Co1 -153.74(4) 6_665 .
O3 K1 O1 Co1 -29.40(3) . .
O5 K1 O1 Co1 85.04(5) . .
N1 K1 O1 Co1 37.68(4) . .
C1 K1 O1 Co1 121.78(9) . .
C7 K1 O1 Co1 66.52(4) . .
C12 K1 O1 Co1 -56.25(4) . .
C6 K1 O1 Co1 95.88(5) . .
C13 K1 O1 Co1 -63.19(4) . .
C4 K1 O1 Co1 -17.86(9) 2_545 .
O1 Co1 O3 C12 67.85(11) . .
N1 Co1 O3 C12 157.94(11) . .
N3 Co1 O3 C12 -24.34(12) . .
N4 Co1 O3 C12 -60.2(8) . .
N2 Co1 O3 C12 -117.95(11) . .
K1 Co1 O3 C12 107.97(12) . .
O1 Co1 O3 K1 -40.12(4) . .
N1 Co1 O3 K1 49.96(5) . .
N3 Co1 O3 K1 -132.31(5) . .
N4 Co1 O3 K1 -168.2(7) . .
N2 Co1 O3 K1 134.07(5) . .
O2 K1 O3 C12 -32.33(9) 6_665 .
O5 K1 O3 C12 156.24(8) . .
O1 K1 O3 C12 -97.31(9) . .
N1 K1 O3 C12 -163.76(10) . .
C1 K1 O3 C12 -109.15(9) . .
C7 K1 O3 C12 -157.81(9) . .
C6 K1 O3 C12 -133.13(9) . .
C13 K1 O3 C12 29.14(8) . .
C4 K1 O3 C12 88.46(9) 2_545 .
Co1 K1 O3 C12 -127.30(10) . .
O2 K1 O3 Co1 94.97(5) 6_665 .
O5 K1 O3 Co1 -76.46(6) . .
O1 K1 O3 Co1 29.99(3) . .
N1 K1 O3 Co1 -36.46(4) . .
C1 K1 O3 Co1 18.14(4) . .
C7 K1 O3 Co1 -30.51(4) . .
C12 K1 O3 Co1 127.30(10) . .
C6 K1 O3 Co1 -5.83(4) . .
C13 K1 O3 Co1 156.44(7) . .
C4 K1 O3 Co1 -144.25(5) 2_545 .
O2 K1 O5 C23 32.6(2) 6_665 .
O3 K1 O5 C23 -156.4(2) . .
O1 K1 O5 C23 133.8(2) . .
N1 K1 O5 C23 171.3(2) . .
C1 K1 O5 C23 119.0(2) . .
C7 K1 O5 C23 151.5(2) . .
C12 K1 O5 C23 -139.3(2) . .
C6 K1 O5 C23 125.7(2) . .
C13 K1 O5 C23 -99.4(2) . .
C4 K1 O5 C23 -77.5(2) 2_545 .
Co1 K1 O5 C23 169.6(2) . .
O3 Co1 N1 C7 -122.91(14) . .
O1 Co1 N1 C7 -31.78(14) . .
N3 Co1 N1 C7 152.8(13) . .
N4 Co1 N1 C7 59.59(14) . .
N2 Co1 N1 C7 150.37(14) . .
K1 Co1 N1 C7 -80.58(13) . .
O3 Co1 N1 C8 62.17(10) . .
O1 Co1 N1 C8 153.30(10) . .
N3 Co1 N1 C8 -22.1(14) . .
N4 Co1 N1 C8 -115.34(10) . .
N2 Co1 N1 C8 -24.56(10) . .
K1 Co1 N1 C8 104.50(10) . .
O3 Co1 N1 K1 -42.33(4) . .
O1 Co1 N1 K1 48.80(4) . .
N3 Co1 N1 K1 -126.6(14) . .
N4 Co1 N1 K1 140.17(4) . .
N2 Co1 N1 K1 -129.05(5) . .
O2 K1 N1 C7 75.82(10) 6_665 .
O3 K1 N1 C7 165.79(10) . .
O5 K1 N1 C7 -46.82(9) . .
O1 K1 N1 C7 92.67(9) . .
C1 K1 N1 C7 62.32(9) . .
C12 K1 N1 C7 159.08(9) . .
C6 K1 N1 C7 32.38(8) . .
C13 K1 N1 C7 174.75(9) . .
C4 K1 N1 C7 -112.78(9) 2_545 .
Co1 K1 N1 C7 130.21(10) . .
O2 K1 N1 C8 -165.28(8) 6_665 .
O3 K1 N1 C8 -75.30(9) . .
O5 K1 N1 C8 72.09(9) . .
O1 K1 N1 C8 -148.43(10) . .
C1 K1 N1 C8 -178.77(10) . .
C7 K1 N1 C8 118.91(13) . .
C12 K1 N1 C8 -82.02(9) . .
C6 K1 N1 C8 151.29(11) . .
C13 K1 N1 C8 -66.34(9) . .
C4 K1 N1 C8 6.13(9) 2_545 .
Co1 K1 N1 C8 -110.88(10) . .
O2 K1 N1 Co1 -54.40(7) 6_665 .
O3 K1 N1 Co1 35.58(4) . .
O5 K1 N1 Co1 -177.03(5) . .
O1 K1 N1 Co1 -37.54(4) . .
C1 K1 N1 Co1 -67.89(5) . .
C7 K1 N1 Co1 -130.21(10) . .
C12 K1 N1 Co1 28.87(4) . .
C6 K1 N1 Co1 -97.83(6) . .
C13 K1 N1 Co1 44.54(5) . .
C4 K1 N1 Co1 117.01(4) 2_545 .
O3 Co1 N2 C9 -90.84(10) . .
O1 Co1 N2 C9 -22.9(5) . .
N1 Co1 N2 C9 -2.79(10) . .
N3 Co1 N2 C9 177.31(10) . .
N4 Co1 N2 C9 92.56(10) . .
K1 Co1 N2 C9 -52.48(10) . .
O3 Co1 N3 C18 31.90(14) . .
O1 Co1 N3 C18 -59.31(13) . .
N1 Co1 N3 C18 116.1(14) . .
N4 Co1 N3 C18 -150.46(14) . .
N2 Co1 N3 C18 118.53(13) . .
K1 Co1 N3 C18 -9.38(15) . .
O3 Co1 N3 C19 -162.83(10) . .
O1 Co1 N3 C19 105.95(10) . .
N1 Co1 N3 C19 -78.7(14) . .
N4 Co1 N3 C19 14.80(10) . .
N2 Co1 N3 C19 -76.21(11) . .
K1 Co1 N3 C19 155.88(8) . .
O3 Co1 N4 C20 47.2(8) . .
O1 Co1 N4 C20 -80.85(10) . .
N1 Co1 N4 C20 -171.11(10) . .
N3 Co1 N4 C20 11.18(10) . .
N2 Co1 N4 C20 104.80(10) . .
K1 Co1 N4 C20 -120.19(9) . .
Co1 O1 C1 C2 154.42(11) . .
K1 O1 C1 C2 -114.88(13) . .
Co1 O1 C1 C6 -28.4(2) . .
K1 O1 C1 C6 62.30(14) . .
Co1 O1 C1 K1 -90.70(8) . .
O2 K1 C1 O1 -92.54(8) 6_665 .
O3 K1 C1 O1 24.53(8) . .
O5 K1 C1 O1 148.29(8) . .
N1 K1 C1 O1 78.25(8) . .
C7 K1 C1 O1 107.93(9) . .
C12 K1 C1 O1 1.77(8) . .
C6 K1 C1 O1 133.04(13) . .
C13 K1 C1 O1 -5.39(9) . .
C4 K1 C1 O1 92.92(14) 2_545 .
Co1 K1 C1 O1 37.05(7) . .
O2 K1 C1 C2 16.81(12) 6_665 .
O3 K1 C1 C2 133.89(12) . .
O5 K1 C1 C2 -102.36(12) . .
O1 K1 C1 C2 109.35(15) . .
N1 K1 C1 C2 -172.40(13) . .
C7 K1 C1 C2 -142.72(14) . .
C12 K1 C1 C2 111.12(12) . .
C6 K1 C1 C2 -117.61(16) . .
C13 K1 C1 C2 103.96(12) . .
C4 K1 C1 C2 -157.73(12) 2_545 .
Co1 K1 C1 C2 146.40(13) . .
O2 K1 C1 C6 134.42(9) 6_665 .
O3 K1 C1 C6 -108.51(9) . .
O5 K1 C1 C6 15.25(9) . .
O1 K1 C1 C6 -133.04(13) . .
N1 K1 C1 C6 -54.79(8) . .
C7 K1 C1 C6 -25.11(8) . .
C12 K1 C1 C6 -131.27(9) . .
C13 K1 C1 C6 -138.43(8) . .
C4 K1 C1 C6 -40.12(17) 2_545 .
Co1 K1 C1 C6 -95.99(9) . .
O1 C1 C2 C3 176.39(14) . .
C6 C1 C2 C3 -1.0(2) . .
K1 C1 C2 C3 97.83(16) . .
C1 C2 C3 C4 -0.1(2) . .
C2 C3 C4 C5 0.3(3) . .
C2 C3 C4 K1 122.06(15) . 2
C3 C4 C5 C6 0.6(3) . .
K1 C4 C5 C6 -105.53(16) 2 .
C4 C5 C6 C1 -1.7(2) . .
C4 C5 C6 C7 -175.27(15) . .
C4 C5 C6 K1 -89.17(18) . .
O1 C1 C6 C5 -175.35(14) . .
C2 C1 C6 C5 1.8(2) . .
K1 C1 C6 C5 -120.28(14) . .
O1 C1 C6 C7 -2.2(2) . .
C2 C1 C6 C7 175.03(14) . .
K1 C1 C6 C7 52.91(14) . .
O1 C1 C6 K1 -55.07(13) . .
C2 C1 C6 K1 122.12(13) . .
O2 K1 C6 C5 67.84(13) 6_665 .
O3 K1 C6 C5 -176.92(13) . .
O5 K1 C6 C5 -50.55(13) . .
O1 K1 C6 C5 139.18(15) . .
N1 K1 C6 C5 -140.50(15) . .
C1 K1 C6 C5 113.83(17) . .
C7 K1 C6 C5 -110.79(16) . .
C12 K1 C6 C5 165.03(12) . .
C13 K1 C6 C5 167.07(12) . .
C4 K1 C6 C5 -84.57(14) 2_545 .
Co1 K1 C6 C5 179.37(14) . .
O2 K1 C6 C1 -45.99(9) 6_665 .
O3 K1 C6 C1 69.25(9) . .
O5 K1 C6 C1 -164.39(10) . .
O1 K1 C6 C1 25.35(8) . .
N1 K1 C6 C1 105.67(10) . .
C7 K1 C6 C1 135.38(13) . .
C12 K1 C6 C1 51.19(9) . .
C13 K1 C6 C1 53.24(10) . .
C4 K1 C6 C1 161.60(8) 2_545 .
Co1 K1 C6 C1 65.54(8) . .
O2 K1 C6 C7 178.63(8) 6_665 .
O3 K1 C6 C7 -66.13(8) . .
O5 K1 C6 C7 60.24(9) . .
O1 K1 C6 C7 -110.03(9) . .
N1 K1 C6 C7 -29.71(8) . .
C1 K1 C6 C7 -135.38(13) . .
C12 K1 C6 C7 -84.19(8) . .
C13 K1 C6 C7 -82.14(9) . .
C4 K1 C6 C7 26.22(11) 2_545 .
Co1 K1 C6 C7 -69.84(8) . .
K1 O2 C7 N1 94.0(2) 6_565 .
K1 O2 C7 C6 -89.82(19) 6_565 .
K1 O2 C7 K1 176.91(9) 6_565 .
C8 N1 C7 O2 3.8(2) . .
Co1 N1 C7 O2 -170.77(12) . .
K1 N1 C7 O2 107.01(15) . .
C8 N1 C7 C6 -172.46(13) . .
Co1 N1 C7 C6 13.0(2) . .
K1 N1 C7 C6 -69.23(12) . .
C8 N1 C7 K1 -103.23(12) . .
Co1 N1 C7 K1 82.22(11) . .
C5 C6 C7 O2 7.7(2) . .
C1 C6 C7 O2 -165.60(14) . .
K1 C6 C7 O2 -112.82(14) . .
C5 C6 C7 N1 -175.81(14) . .
C1 C6 C7 N1 10.8(2) . .
K1 C6 C7 N1 63.62(12) . .
C5 C6 C7 K1 120.57(13) . .
C1 C6 C7 K1 -52.78(14) . .
O2 K1 C7 O2 115.90(10) 6_665 .
O3 K1 C7 O2 -131.24(11) . .
O5 K1 C7 O2 7.25(10) . .
O1 K1 C7 O2 169.28(12) . .
N1 K1 C7 O2 -119.44(15) . .
C1 K1 C7 O2 141.54(13) . .
C12 K1 C7 O2 -140.31(11) . .
C6 K1 C7 O2 117.58(15) . .
C13 K1 C7 O2 -125.58(10) . .
C4 K1 C7 O2 -43.74(12) 2_545 .
Co1 K1 C7 O2 -151.39(12) . .
O2 K1 C7 N1 -124.66(8) 6_665 .
O3 K1 C7 N1 -11.80(8) . .
O5 K1 C7 N1 126.69(10) . .
O1 K1 C7 N1 -71.28(8) . .
C1 K1 C7 N1 -99.02(9) . .
C12 K1 C7 N1 -20.87(9) . .
C6 K1 C7 N1 -122.98(13) . .
C13 K1 C7 N1 -6.14(10) . .
C4 K1 C7 N1 75.70(9) 2_545 .
Co1 K1 C7 N1 -31.95(7) . .
O2 K1 C7 C6 -1.68(10) 6_665 .
O3 K1 C7 C6 111.18(8) . .
O5 K1 C7 C6 -110.33(9) . .
O1 K1 C7 C6 51.70(8) . .
N1 K1 C7 C6 122.98(13) . .
C1 K1 C7 C6 23.96(8) . .
C12 K1 C7 C6 102.11(8) . .
C13 K1 C7 C6 116.84(8) . .
C4 K1 C7 C6 -161.32(8) 2_545 .
Co1 K1 C7 C6 91.03(8) . .
C7 N1 C8 C9 -128.99(14) . .
Co1 N1 C8 C9 46.52(14) . .
K1 N1 C8 C9 139.59(10) . .
Co1 N2 C9 C8 27.57(14) . .
Co1 N2 C9 C10 -90.65(13) . .
Co1 N2 C9 C11 147.75(11) . .
N1 C8 C9 N2 -46.39(15) . .
N1 C8 C9 C10 72.58(16) . .
N1 C8 C9 C11 -165.43(13) . .
Co1 O3 C12 C17 11.5(2) . .
K1 O3 C12 C17 118.99(14) . .
Co1 O3 C12 C13 -169.32(10) . .
K1 O3 C12 C13 -61.81(13) . .
Co1 O3 C12 K1 -107.51(10) . .
O2 K1 C12 O3 150.93(9) 6_665 .
O5 K1 C12 O3 -36.09(12) . .
O1 K1 C12 O3 69.51(8) . .
N1 K1 C12 O3 13.50(8) . .
C1 K1 C12 O3 68.68(9) . .
C7 K1 C12 O3 22.18(9) . .
C6 K1 C12 O3 49.18(9) . .
C13 K1 C12 O3 -127.12(14) . .
C4 K1 C12 O3 -92.34(9) 2_545 .
Co1 K1 C12 O3 33.51(7) . .
O2 K1 C12 C17 40.01(13) 6_665 .
O3 K1 C12 C17 -110.92(17) . .
O5 K1 C12 C17 -147.01(12) . .
O1 K1 C12 C17 -41.41(12) . .
N1 K1 C12 C17 -97.42(13) . .
C1 K1 C12 C17 -42.24(13) . .
C7 K1 C12 C17 -88.74(13) . .
C6 K1 C12 C17 -61.74(14) . .
C13 K1 C12 C17 121.96(18) . .
C4 K1 C12 C17 156.74(13) 2_545 .
Co1 K1 C12 C17 -77.40(13) . .
O2 K1 C12 C13 -81.95(9) 6_665 .
O3 K1 C12 C13 127.12(14) . .
O5 K1 C12 C13 91.03(11) . .
O1 K1 C12 C13 -163.37(10) . .
N1 K1 C12 C13 140.62(9) . .
C1 K1 C12 C13 -164.20(9) . .
C7 K1 C12 C13 149.30(9) . .
C6 K1 C12 C13 176.30(9) . .
C4 K1 C12 C13 34.78(9) 2_545 .
Co1 K1 C12 C13 160.64(10) . .
O3 C12 C13 C14 -179.69(14) . .
C17 C12 C13 C14 -0.4(2) . .
K1 C12 C13 C14 132.81(14) . .
O3 C12 C13 K1 47.50(10) . .
C17 C12 C13 K1 -133.24(13) . .
O2 K1 C13 C14 -17.49(17) 6_665 .
O3 K1 C13 C14 -144.71(18) . .
O5 K1 C13 C14 122.39(16) . .
O1 K1 C13 C14 -101.59(16) . .
N1 K1 C13 C14 -155.32(16) . .
C1 K1 C13 C14 -99.33(16) . .
C7 K1 C13 C14 -152.76(15) . .
C12 K1 C13 C14 -116.5(2) . .
C6 K1 C13 C14 -121.19(16) . .
C4 K1 C13 C14 100.55(17) 2_545 .
Co1 K1 C13 C14 -131.89(17) . .
O2 K1 C13 C12 99.03(9) 6_665 .
O3 K1 C13 C12 -28.20(8) . .
O5 K1 C13 C12 -121.10(10) . .
O1 K1 C13 C12 14.92(9) . .
N1 K1 C13 C12 -38.81(9) . .
C1 K1 C13 C12 17.18(10) . .
C7 K1 C13 C12 -36.24(10) . .
C6 K1 C13 C12 -4.68(11) . .
C4 K1 C13 C12 -142.94(10) 2_545 .
Co1 K1 C13 C12 -15.38(8) . .
C12 C13 C14 C15 -0.8(2) . .
K1 C13 C14 C15 94.58(19) . .
C13 C14 C15 C16 0.7(2) . .
C14 C15 C16 C17 0.5(3) . .
C15 C16 C17 C12 -1.7(2) . .
C15 C16 C17 C18 173.29(15) . .
O3 C12 C17 C16 -179.19(14) . .
C13 C12 C17 C16 1.6(2) . .
K1 C12 C17 C16 -105.50(15) . .
O3 C12 C17 C18 6.1(2) . .
C13 C12 C17 C18 -173.03(13) . .
K1 C12 C17 C18 79.83(17) . .
C19 N3 C18 O4 -4.3(2) . .
Co1 N3 C18 O4 160.16(12) . .
C19 N3 C18 C17 171.86(13) . .
Co1 N3 C18 C17 -23.6(2) . .
C16 C17 C18 O4 1.5(2) . .
C12 C17 C18 O4 176.27(14) . .
C16 C17 C18 N3 -174.89(14) . .
C12 C17 C18 N3 -0.2(2) . .
C18 N3 C19 C20 129.50(14) . .
Co1 N3 C19 C20 -37.38(15) . .
Co1 N4 C20 C19 -32.60(14) . .
Co1 N4 C20 C22 -151.82(11) . .
Co1 N4 C20 C21 85.86(13) . .
N3 C19 C20 N4 43.94(16) . .
N3 C19 C20 C22 162.37(13) . .
N3 C19 C20 C21 -73.94(16) . .
